data_4500266
loop_
_publ_author_name
'Li, Baiyan'
'Yang, Fen'
'Li, Guanghua'
'Liu, Dan'
'Zhou, Qi'
'Shi, Zhan'
'Feng, Shouhua'

_publ_section_title
;
 Construction of Coordination Polymers Based on Bent
 4-Amino-3,5-bis(3-carboxyphenyl)-1,2,4-triazole Ligand: Diverse
 Structural Topology and Photoluminescent and Magnetic Properties
;
_journal_issue 5
_journal_name_full 'Crystal Growth &amp; Design'
_journal_page_first 1475
_journal_paper_doi 10.1021/cg101335a
_journal_volume 11
_journal_year 2011
_chemical_formula_moiety 'C29 H24 Cd N6 O4'
_chemical_formula_sum 'C29 H24 Cd N6 O4'
_chemical_formula_weight 632.94
_chemical_melting_point ?
_chemical_name_systematic
; 
 ? 
;
_space_group_IT_number 14
_symmetry_cell_setting monoclinic
_symmetry_space_group_name_Hall '-P 2ybc'
_symmetry_space_group_name_H-M 'P 1 21/c 1'
_atom_sites_solution_hydrogens geom
_atom_sites_solution_primary direct
_atom_sites_solution_secondary difmap
_audit_creation_method SHELXL-97
_cell_angle_alpha 90.00
_cell_angle_beta 110.577(5)
_cell_angle_gamma 90.00
_cell_formula_units_Z 4
_cell_length_a 11.7859(11)
_cell_length_b 24.442(2)
_cell_length_c 9.9888(8)
_cell_measurement_reflns_used 6693
_cell_measurement_temperature 293(2)
_cell_measurement_theta_max 28.32
_cell_measurement_theta_min 1.85
_cell_volume 2693.9(4)
_computing_cell_refinement 'Bruker SMART'
_computing_data_collection 'Bruker SMART'
_computing_data_reduction 'Bruker SAINT'
_computing_molecular_graphics SHELXP-97
_computing_publication_material SHELXTL
_computing_structure_refinement 'SHELXL-97 (Sheldrick, 1997)'
_computing_structure_solution 'SHELXS-97 (Sheldrick, 1990)'
_diffrn_ambient_temperature 293(2)
_diffrn_detector_area_resol_mean 9.00cm
_diffrn_measured_fraction_theta_full 0.996
_diffrn_measured_fraction_theta_max 0.996
_diffrn_measurement_device_type 'CCD area detector'
_diffrn_measurement_method 'phi and omega scans'
_diffrn_radiation_monochromator graphite
_diffrn_radiation_source 'fine-focus sealed tube'
_diffrn_radiation_type MoK\a
_diffrn_radiation_wavelength 0.71073
_diffrn_reflns_av_R_equivalents 0.0792
_diffrn_reflns_av_sigmaI/netI 0.0617
_diffrn_reflns_limit_h_max 15
_diffrn_reflns_limit_h_min -15
_diffrn_reflns_limit_k_max 32
_diffrn_reflns_limit_k_min -19
_diffrn_reflns_limit_l_max 13
_diffrn_reflns_limit_l_min -12
_diffrn_reflns_number 19383
_diffrn_reflns_theta_full 28.32
_diffrn_reflns_theta_max 28.32
_diffrn_reflns_theta_min 1.85
_diffrn_standards_decay_% none
_diffrn_standards_interval_count none
_diffrn_standards_interval_time none
_diffrn_standards_number none
_exptl_absorpt_coefficient_mu 0.858
_exptl_absorpt_correction_T_max 0.842
_exptl_absorpt_correction_T_min 0.828
_exptl_absorpt_correction_type empirical
_exptl_absorpt_process_details SADABS
_exptl_crystal_colour clourless
_exptl_crystal_density_diffrn 1.561
_exptl_crystal_density_meas ?
_exptl_crystal_density_method 'not measured'
_exptl_crystal_description block
_exptl_crystal_F_000 1280
_exptl_crystal_size_max 0.22
_exptl_crystal_size_mid 0.21
_exptl_crystal_size_min 0.20
_refine_diff_density_max 0.682
_refine_diff_density_min -0.412
_refine_diff_density_rms 0.073
_refine_ls_extinction_method none
_refine_ls_goodness_of_fit_ref 1.054
_refine_ls_hydrogen_treatment mixed
_refine_ls_matrix_type full
_refine_ls_number_parameters 369
_refine_ls_number_reflns 6693
_refine_ls_number_restraints 3
_refine_ls_restrained_S_all 1.054
_refine_ls_R_factor_all 0.0535
_refine_ls_R_factor_gt 0.0350
_refine_ls_shift/su_max 0.001
_refine_ls_shift/su_mean 0.000
_refine_ls_structure_factor_coef Fsqd
_refine_ls_weighting_details 'calc w=1/[\s^2^(Fo^2^)+(0.0236P)^2^+1.1643P] where P=(Fo^2^+2Fc^2^)/3'
_refine_ls_weighting_scheme calc
_refine_ls_wR_factor_gt 0.0828
_refine_ls_wR_factor_ref 0.0919
_reflns_number_gt 5050
_reflns_number_total 6693
_reflns_threshold_expression >2sigma(I)
_cod_data_source_file cg101335a_si_002.cif
_cod_data_source_block compound-9
_cod_depositor_comments
;
The following automatic conversions were performed:

'_chemical_melting_point' value 'not measured' was changed to '?' -
the value is undefined or not given.

Automatic conversion script
Id: cif_fix_values 1715 2011-07-08 13:25:40Z adriana 

The following automatic conversions were performed:

'_exptl_crystal_density_meas' value 'not measured' was changed to '?'
- the value is perceived as not measured.

Automatic conversion script
Id: cif_fix_values 3008 2015-01-20 13:52:24Z robertas 
;
_cod_original_sg_symbol_H-M P21/c
_cod_database_code 4500266

loop_
_symmetry_equiv_pos_as_xyz
'x, y, z'
'-x, y+1/2, -z+1/2'
'-x, -y, -z'
'x, -y-1/2, z-1/2'

loop_
_atom_site_label
_atom_site_type_symbol
_atom_site_fract_x
_atom_site_fract_y
_atom_site_fract_z
_atom_site_U_iso_or_equiv
_atom_site_adp_type
_atom_site_occupancy
_atom_site_symmetry_multiplicity
_atom_site_calc_flag
_atom_site_refinement_flags
Cd1 Cd 0.290020(19) 0.043082(7) 0.62999(2) 0.03715(7) Uani 1 1 d .
O1 O 0.1611(2) 0.10407(11) 0.4302(3) 0.0705(7) Uani 1 1 d .
O2 O 0.3583(2) 0.10295(9) 0.4998(2) 0.0592(6) Uani 1 1 d .
O3 O 0.8105(2) 0.46020(8) -0.1253(3) 0.0526(5) Uani 1 1 d .
O4 O 0.6704(3) 0.46171(8) -0.0280(3) 0.0629(7) Uani 1 1 d .
N1 N 0.4772(2) 0.18792(9) 0.0662(3) 0.0456(6) Uani 1 1 d .
N2 N 0.5658(2) 0.20590(9) 0.0138(3) 0.0441(6) Uani 1 1 d .
N3 N 0.5241(2) 0.27319(8) 0.1341(2) 0.0310(4) Uani 1 1 d .
N4 N 0.5412(2) 0.32361(9) 0.2097(3) 0.0404(5) Uani 1 1 d D
N5 N 0.4867(2) 0.04048(10) 0.7939(3) 0.0462(6) Uani 1 1 d .
N6 N 1.1744(2) 0.07873(9) 0.7536(2) 0.0392(5) Uani 1 1 d .
C1 C 0.4531(3) 0.22870(10) 0.1378(3) 0.0349(5) Uani 1 1 d .
C2 C 0.5928(2) 0.25700(10) 0.0560(3) 0.0328(5) Uani 1 1 d .
C3 C 0.3538(2) 0.17867(10) 0.2822(3) 0.0337(5) Uani 1 1 d .
H3 H 0.4151 0.1526 0.3020 0.080 Uiso 1 1 calc .
C4 C 0.3582(2) 0.22576(10) 0.2036(3) 0.0339(5) Uani 1 1 d .
C5 C 0.2679(3) 0.26528(12) 0.1780(3) 0.0443(7) Uani 1 1 d .
H5 H 0.2723 0.2974 0.1300 0.080 Uiso 1 1 calc .
C6 C 0.1706(3) 0.25655(13) 0.2245(3) 0.0494(7) Uani 1 1 d .
H6 H 0.1095 0.2826 0.2058 0.080 Uiso 1 1 calc .
C7 C 0.1646(3) 0.20937(13) 0.2986(3) 0.0455(7) Uani 1 1 d .
H7 H 0.0984 0.2034 0.3268 0.080 Uiso 1 1 calc .
C8 C 0.2569(2) 0.17097(11) 0.3308(3) 0.0357(6) Uani 1 1 d .
C9 C 0.2569(3) 0.12204(12) 0.4239(3) 0.0410(6) Uani 1 1 d .
C10 C 0.6731(2) 0.34698(10) -0.0010(3) 0.0322(5) Uani 1 1 d .
H10 H 0.6143 0.3663 0.0217 0.080 Uiso 1 1 calc .
C11 C 0.7541(2) 0.37471(10) -0.0511(3) 0.0337(5) Uani 1 1 d .
C12 C 0.8428(3) 0.34664(12) -0.0846(3) 0.0477(7) Uani 1 1 d .
H12 H 0.8963 0.3654 -0.1178 0.080 Uiso 1 1 calc .
C13 C 0.8511(3) 0.28977(13) -0.0680(4) 0.0635(10) Uani 1 1 d .
H13 H 0.9106 0.2706 -0.0896 0.080 Uiso 1 1 calc .
C14 C 0.7703(3) 0.26193(12) -0.0192(4) 0.0560(8) Uani 1 1 d .
H14 H 0.7760 0.2241 -0.0091 0.080 Uiso 1 1 calc .
C15 C 0.6805(2) 0.28994(10) 0.0149(3) 0.0331(5) Uani 1 1 d .
C16 C 0.7437(3) 0.43596(11) -0.0697(3) 0.0349(5) Uani 1 1 d .
C17 C 0.5709(4) 0.0178(2) 0.7475(4) 0.0730(11) Uani 1 1 d .
H17 H 0.5449 0.0011 0.6582 0.080 Uiso 1 1 calc .
C18 C 0.6925(4) 0.01826(19) 0.8257(5) 0.0730(11) Uani 1 1 d .
H18 H 0.7464 0.0018 0.7889 0.080 Uiso 1 1 calc .
C19 C 0.7363(3) 0.04304(13) 0.9597(4) 0.0499(7) Uani 1 1 d .
C20 C 0.6504(3) 0.06608(16) 1.0071(3) 0.0559(8) Uani 1 1 d .
H20 H 0.6744 0.0833 1.0958 0.080 Uiso 1 1 calc .
C21 C 0.5288(3) 0.06369(15) 0.9237(3) 0.0523(8) Uani 1 1 d .
H21 H 0.4731 0.0790 0.9597 0.080 Uiso 1 1 calc .
C22 C 0.8705(3) 0.04688(17) 1.0486(4) 0.0673(11) Uani 1 1 d .
H22A H 0.8844 0.0290 1.1398 0.080 Uiso 1 1 calc .
H22B H 0.9158 0.0269 1.0000 0.080 Uiso 1 1 calc .
C23 C 0.9192(3) 0.10440(19) 1.0763(3) 0.0653(10) Uani 1 1 d .
H23A H 1.0019 0.1029 1.1434 0.080 Uiso 1 1 calc .
H23B H 0.8718 0.1247 1.1216 0.080 Uiso 1 1 calc .
C24 C 0.9181(3) 0.13534(13) 0.9451(4) 0.0535(8) Uani 1 1 d .
H24A H 0.8372 0.1333 0.8738 0.080 Uiso 1 1 calc .
H24B H 0.9352 0.1735 0.9704 0.080 Uiso 1 1 calc .
C25 C 1.0562(3) 0.06627(15) 0.6976(3) 0.0502(7) Uani 1 1 d .
H25 H 1.0294 0.0455 0.6143 0.080 Uiso 1 1 calc .
C26 C 0.9717(3) 0.08263(14) 0.7573(3) 0.0478(7) Uani 1 1 d .
H26 H 0.8912 0.0718 0.7157 0.080 Uiso 1 1 calc .
C27 C 1.0071(3) 0.11507(11) 0.8791(3) 0.0387(6) Uani 1 1 d .
C28 C 1.1298(3) 0.12778(14) 0.9372(3) 0.0539(8) Uani 1 1 d .
H28 H 1.1588 0.1486 1.0203 0.080 Uiso 1 1 calc .
C29 C 1.2090(3) 0.10974(13) 0.8726(3) 0.0500(7) Uani 1 1 d .
H29 H 1.2902 0.1195 0.9133 0.080 Uiso 1 1 calc .
H1A H 0.482(2) 0.3454(11) 0.170(3) 0.058(10) Uiso 1 1 d D
H1B H 0.545(3) 0.3175(14) 0.2956(16) 0.067(11) Uiso 1 1 d D

loop_
_atom_site_aniso_label
_atom_site_aniso_U_11
_atom_site_aniso_U_22
_atom_site_aniso_U_33
_atom_site_aniso_U_23
_atom_site_aniso_U_13
_atom_site_aniso_U_12
Cd1 0.04573(13) 0.03109(10) 0.04309(12) -0.00235(8) 0.02614(9) -0.00554(9)
O1 0.0611(15) 0.0829(17) 0.0760(15) 0.0261(14) 0.0347(13) -0.0171(14)
O2 0.0545(14) 0.0529(13) 0.0675(14) 0.0216(12) 0.0180(11) -0.0094(12)
O3 0.0590(14) 0.0364(10) 0.0766(14) 0.0143(10) 0.0414(12) 0.0031(10)
O4 0.0885(19) 0.0372(11) 0.0887(17) 0.0138(11) 0.0633(15) 0.0129(12)
N1 0.0609(16) 0.0336(11) 0.0540(14) -0.0052(11) 0.0347(13) -0.0099(12)
N2 0.0572(16) 0.0337(11) 0.0553(14) -0.0049(11) 0.0370(12) -0.0063(11)
N3 0.0390(12) 0.0255(9) 0.0329(10) 0.0014(8) 0.0181(9) -0.0014(9)
N4 0.0559(16) 0.0290(11) 0.0436(13) -0.0015(10) 0.0265(12) 0.0006(11)
N5 0.0443(14) 0.0491(13) 0.0530(14) 0.0003(12) 0.0266(12) -0.0017(12)
N6 0.0419(13) 0.0393(12) 0.0410(12) -0.0030(10) 0.0203(10) -0.0009(11)
C1 0.0416(15) 0.0316(12) 0.0346(12) 0.0015(10) 0.0173(11) -0.0046(12)
C2 0.0379(14) 0.0280(11) 0.0365(13) 0.0036(10) 0.0180(11) 0.0022(11)
C3 0.0351(14) 0.0332(12) 0.0324(12) 0.0008(10) 0.0111(10) -0.0051(11)
C4 0.0364(14) 0.0356(12) 0.0313(12) -0.0006(10) 0.0139(11) -0.0057(11)
C5 0.0508(18) 0.0425(15) 0.0438(15) 0.0069(13) 0.0220(13) 0.0018(14)
C6 0.0526(19) 0.0496(16) 0.0517(17) 0.0050(14) 0.0254(14) 0.0106(15)
C7 0.0414(16) 0.0568(17) 0.0452(15) -0.0010(14) 0.0239(13) -0.0046(14)
C8 0.0392(15) 0.0388(13) 0.0305(12) -0.0008(11) 0.0139(11) -0.0091(12)
C9 0.0522(18) 0.0419(14) 0.0337(13) -0.0018(12) 0.0209(13) -0.0119(14)
C10 0.0341(13) 0.0317(12) 0.0337(12) 0.0023(10) 0.0156(10) 0.0032(11)
C11 0.0356(14) 0.0325(12) 0.0340(12) 0.0027(10) 0.0132(11) 0.0014(11)
C12 0.0512(18) 0.0392(14) 0.0673(19) 0.0088(14) 0.0389(16) 0.0034(14)
C13 0.068(2) 0.0415(16) 0.109(3) 0.0141(18) 0.067(2) 0.0155(16)
C14 0.064(2) 0.0321(14) 0.091(2) 0.0108(15) 0.0511(19) 0.0113(15)
C15 0.0371(14) 0.0306(12) 0.0370(13) 0.0044(10) 0.0195(11) 0.0015(11)
C16 0.0409(15) 0.0315(12) 0.0333(12) 0.0063(11) 0.0142(11) 0.0015(12)
C17 0.056(2) 0.099(3) 0.074(2) -0.028(2) 0.0364(19) -0.007(2)
C18 0.055(2) 0.084(3) 0.095(3) -0.013(2) 0.045(2) 0.007(2)
C19 0.0429(17) 0.0479(16) 0.0662(19) 0.0189(16) 0.0283(15) 0.0082(14)
C20 0.0456(18) 0.073(2) 0.0512(17) 0.0013(17) 0.0195(15) 0.0095(17)
C21 0.0417(17) 0.0656(19) 0.0536(17) -0.0013(16) 0.0219(14) 0.0115(16)
C22 0.0444(19) 0.091(3) 0.072(2) 0.041(2) 0.0269(17) 0.021(2)
C23 0.0426(18) 0.112(3) 0.0453(17) -0.0083(19) 0.0201(14) 0.001(2)
C24 0.0491(18) 0.0485(16) 0.074(2) -0.0069(16) 0.0348(16) 0.0066(15)
C25 0.0423(17) 0.068(2) 0.0384(14) -0.0130(15) 0.0122(13) -0.0031(16)
C26 0.0316(15) 0.068(2) 0.0407(14) -0.0018(14) 0.0089(12) 0.0040(14)
C27 0.0379(15) 0.0366(13) 0.0455(15) 0.0047(12) 0.0197(12) 0.0060(12)
C28 0.0457(18) 0.0598(19) 0.0586(18) -0.0242(16) 0.0216(15) -0.0077(16)
C29 0.0369(15) 0.0545(17) 0.0616(18) -0.0202(15) 0.0208(14) -0.0102(14)

loop_
_atom_type_symbol
_atom_type_description
_atom_type_scat_dispersion_real
_atom_type_scat_dispersion_imag
_atom_type_scat_source
C C 0.0033 0.0016 'International Tables Vol C Tables 4.2.6.8 and 6.1.1.4'
H H 0.0000 0.0000 'International Tables Vol C Tables 4.2.6.8 and 6.1.1.4'
Cd Cd -0.8075 1.2024 'International Tables Vol C Tables 4.2.6.8 and 6.1.1.4'
N N 0.0061 0.0033 'International Tables Vol C Tables 4.2.6.8 and 6.1.1.4'
O O 0.0106 0.0060 'International Tables Vol C Tables 4.2.6.8 and 6.1.1.4'

loop_
_geom_angle_atom_site_label_1
_geom_angle_atom_site_label_2
_geom_angle_atom_site_label_3
_geom_angle
_geom_angle_site_symmetry_1
_geom_angle_site_symmetry_3
O2 Cd1 N6 117.09(9) . 1_455
O2 Cd1 N5 87.39(8) . .
N6 Cd1 N5 105.32(8) 1_455 .
O2 Cd1 O3 145.18(8) . 2_645
N6 Cd1 O3 87.01(8) 1_455 2_645
N5 Cd1 O3 111.32(9) . 2_645
O2 Cd1 O4 97.57(8) . 2_645
N6 Cd1 O4 142.62(8) 1_455 2_645
N5 Cd1 O4 88.93(10) . 2_645
O3 Cd1 O4 55.65(8) 2_645 2_645
O2 Cd1 O1 53.62(8) . .
N6 Cd1 O1 84.00(8) 1_455 .
N5 Cd1 O1 138.38(8) . .
O3 Cd1 O1 109.59(8) 2_645 .
O4 Cd1 O1 108.18(9) 2_645 .
O2 Cd1 C16 123.45(8) . 2_645
N6 Cd1 C16 114.81(8) 1_455 2_645
N5 Cd1 C16 99.44(9) . 2_645
O3 Cd1 C16 27.96(7) 2_645 2_645
O4 Cd1 C16 27.82(7) 2_645 2_645
O1 Cd1 C16 113.42(9) . 2_645
O2 Cd1 C9 27.02(8) . .
N6 Cd1 C9 100.40(8) 1_455 .
N5 Cd1 C9 113.03(9) . .
O3 Cd1 C9 130.97(9) 2_645 .
O4 Cd1 C9 105.45(8) 2_645 .
O1 Cd1 C9 26.63(8) . .
C16 Cd1 C9 123.09(8) 2_645 .
C9 O1 Cd1 86.7(2) . .
C9 O2 Cd1 97.49(17) . .
C16 O3 Cd1 91.49(16) . 2_655
C16 O4 Cd1 90.89(16) . 2_655
C1 N1 N2 107.4(2) . .
C2 N2 N1 107.9(2) . .
C2 N3 C1 105.9(2) . .
C2 N3 N4 123.6(2) . .
C1 N3 N4 130.0(2) . .
N3 N4 H1A 111(2) . .
N3 N4 H1B 109(2) . .
H1A N4 H1B 108.6(16) . .
C21 N5 C17 116.0(3) . .
C21 N5 Cd1 127.5(2) . .
C17 N5 Cd1 116.2(2) . .
C25 N6 C29 116.3(2) . .
C25 N6 Cd1 114.43(18) . 1_655
C29 N6 Cd1 129.23(19) . 1_655
N1 C1 N3 109.5(2) . .
N1 C1 C4 123.0(2) . .
N3 C1 C4 127.4(2) . .
N2 C2 N3 109.4(2) . .
N2 C2 C15 122.7(2) . .
N3 C2 C15 127.9(2) . .
C8 C3 C4 119.9(2) . .
C8 C3 H3 120.0 . .
C4 C3 H3 120.0 . .
C5 C4 C3 119.6(2) . .
C5 C4 C1 122.1(2) . .
C3 C4 C1 118.0(2) . .
C4 C5 C6 119.8(3) . .
C4 C5 H5 120.1 . .
C6 C5 H5 120.1 . .
C7 C6 C5 120.5(3) . .
C7 C6 H6 119.8 . .
C5 C6 H6 119.8 . .
C6 C7 C8 120.3(3) . .
C6 C7 H7 119.8 . .
C8 C7 H7 119.8 . .
C7 C8 C3 119.8(2) . .
C7 C8 C9 120.5(2) . .
C3 C8 C9 119.6(3) . .
O1 C9 O2 122.0(3) . .
O1 C9 C8 120.7(3) . .
O2 C9 C8 117.2(2) . .
O1 C9 Cd1 66.63(17) . .
O2 C9 Cd1 55.49(14) . .
C8 C9 Cd1 169.63(19) . .
C11 C10 C15 119.9(2) . .
C11 C10 H10 120.0 . .
C15 C10 H10 120.0 . .
C12 C11 C10 120.9(2) . .
C12 C11 C16 119.8(2) . .
C10 C11 C16 119.3(2) . .
C11 C12 C13 119.3(3) . .
C11 C12 H12 120.3 . .
C13 C12 H12 120.3 . .
C14 C13 C12 120.0(3) . .
C14 C13 H13 120.0 . .
C12 C13 H13 120.0 . .
C13 C14 C15 121.0(3) . .
C13 C14 H14 119.5 . .
C15 C14 H14 119.5 . .
C14 C15 C10 118.8(2) . .
C14 C15 C2 117.6(2) . .
C10 C15 C2 123.5(2) . .
O4 C16 O3 121.4(2) . .
O4 C16 C11 119.5(2) . .
O3 C16 C11 119.0(2) . .
O4 C16 Cd1 61.30(14) . 2_655
O3 C16 Cd1 60.55(14) . 2_655
C11 C16 Cd1 174.18(19) . 2_655
N5 C17 C18 123.2(3) . .
N5 C17 H17 118.4 . .
C18 C17 H17 118.4 . .
C17 C18 C19 120.8(3) . .
C17 C18 H18 119.6 . .
C19 C18 H18 119.6 . .
C20 C19 C18 116.0(3) . .
C20 C19 C22 120.8(3) . .
C18 C19 C22 123.2(3) . .
C19 C20 C21 120.4(3) . .
C19 C20 H20 119.8 . .
C21 C20 H20 119.8 . .
N5 C21 C20 123.6(3) . .
N5 C21 H21 118.2 . .
C20 C21 H21 118.2 . .
C23 C22 C19 114.6(3) . .
C23 C22 H22A 108.6 . .
C19 C22 H22A 108.6 . .
C23 C22 H22B 108.6 . .
C19 C22 H22B 108.6 . .
H22A C22 H22B 107.6 . .
C22 C23 C24 114.9(3) . .
C22 C23 H23A 108.5 . .
C24 C23 H23A 108.5 . .
C22 C23 H23B 108.5 . .
C24 C23 H23B 108.5 . .
H23A C23 H23B 107.5 . .
C27 C24 C23 114.9(3) . .
C27 C24 H24A 108.5 . .
C23 C24 H24A 108.5 . .
C27 C24 H24B 108.5 . .
C23 C24 H24B 108.5 . .
H24A C24 H24B 107.5 . .
N6 C25 C26 123.6(3) . .
N6 C25 H25 118.2 . .
C26 C25 H25 118.2 . .
C25 C26 C27 120.1(3) . .
C25 C26 H26 120.0 . .
C27 C26 H26 120.0 . .
C26 C27 C28 116.2(3) . .
C26 C27 C24 122.1(3) . .
C28 C27 C24 121.7(3) . .
C29 C28 C27 120.5(3) . .
C29 C28 H28 119.7 . .
C27 C28 H28 119.7 . .
N6 C29 C28 123.2(3) . .
N6 C29 H29 118.4 . .
C28 C29 H29 118.4 . .

loop_
_geom_bond_atom_site_label_1
_geom_bond_atom_site_label_2
_geom_bond_distance
_geom_bond_site_symmetry_2
Cd1 O2 2.284(2) .
Cd1 N6 2.307(2) 1_455
Cd1 N5 2.322(3) .
Cd1 O3 2.339(2) 2_645
Cd1 O4 2.355(2) 2_645
Cd1 O1 2.527(3) .
Cd1 C16 2.685(3) 2_645
Cd1 C9 2.748(3) .
O1 C9 1.234(3) .
O2 C9 1.259(4) .
O3 C16 1.259(3) .
O3 Cd1 2.339(2) 2_655
O4 C16 1.253(3) .
O4 Cd1 2.355(2) 2_655
N1 C1 1.315(3) .
N1 N2 1.393(3) .
N2 C2 1.321(3) .
N3 C2 1.366(3) .
N3 C1 1.381(3) .
N3 N4 1.422(3) .
N4 H1A 0.854(10) .
N4 H1B 0.856(10) .
N5 C21 1.341(4) .
N5 C17 1.352(4) .
N6 C25 1.342(4) .
N6 C29 1.346(4) .
N6 Cd1 2.307(2) 1_655
C1 C4 1.484(4) .
C2 C15 1.477(3) .
C3 C8 1.401(4) .
C3 C4 1.405(3) .
C3 H3 0.9300 .
C4 C5 1.393(4) .
C5 C6 1.396(4) .
C5 H5 0.9300 .
C6 C7 1.385(4) .
C6 H6 0.9300 .
C7 C8 1.386(4) .
C7 H7 0.9300 .
C8 C9 1.515(4) .
C10 C11 1.399(3) .
C10 C15 1.403(3) .
C10 H10 0.9300 .
C11 C12 1.387(4) .
C11 C16 1.508(4) .
C12 C13 1.399(4) .
C12 H12 0.9300 .
C13 C14 1.391(4) .
C13 H13 0.9300 .
C14 C15 1.399(4) .
C14 H14 0.9300 .
C16 Cd1 2.685(3) 2_655
C17 C18 1.370(6) .
C17 H17 0.9300 .
C18 C19 1.393(5) .
C18 H18 0.9300 .
C19 C20 1.380(4) .
C19 C22 1.520(5) .
C20 C21 1.383(5) .
C20 H20 0.9300 .
C21 H21 0.9300 .
C22 C23 1.507(6) .
C22 H22A 0.9700 .
C22 H22B 0.9700 .
C23 C24 1.510(5) .
C23 H23A 0.9700 .
C23 H23B 0.9700 .
C24 C27 1.505(4) .
C24 H24A 0.9700 .
C24 H24B 0.9700 .
C25 C26 1.387(4) .
C25 H25 0.9300 .
C26 C27 1.388(4) .
C26 H26 0.9300 .
C27 C28 1.392(4) .
C28 C29 1.381(4) .
C28 H28 0.9300 .
C29 H29 0.9300 .

loop_
_geom_hbond_atom_site_label_D
_geom_hbond_atom_site_label_H
_geom_hbond_atom_site_label_A
_geom_hbond_distance_DH
_geom_hbond_distance_HA
_geom_hbond_distance_DA
_geom_hbond_angle_DHA
_geom_hbond_site_symmetry_A
N4 H1A O2 0.854(10) 2.208(13) 3.014(4) 157(3) 4_565
N4 H1B N2 0.856(10) 2.183(10) 3.036(3) 174(3) 4_566
